data_4100199
_journal_name_full 'Journal of the American Chemical Society'
_journal_paper_doi 10.1021/ja051075b
_journal_year 2005
_chemical_formula_sum 'C42 H46 N6 O2'
_chemical_formula_weight 666.85
_space_group_IT_number 4
_symmetry_cell_setting monoclinic
_symmetry_space_group_name_Hall 'P 2yb'
_symmetry_space_group_name_H-M 'P 1 21 1'
_cell_angle_alpha 90.00
_cell_angle_beta 90.592(4)
_cell_angle_gamma 90.00
_cell_formula_units_Z 2
_cell_length_a 11.896(3)
_cell_length_b 11.812(3)
_cell_length_c 12.988(3)
_cell_measurement_temperature 293(2)
_cell_volume 1824.8(7)
_diffrn_ambient_temperature 293(2)
_exptl_crystal_density_diffrn 1.214
_cod_depositor_comments
;
The following automatic conversions were performed:
'_symmetry_cell_setting' value 'Monoclinic' changed to 'monoclinic'
according to '/home/saulius/struct/CIF-dictionaries/cif_core.dic'
dictionary named 'cif_core.dic' version 2.4.1 from 2010-06-29.

Automatic conversion script
Id: cif_fix_enum 1527 2010-12-29 10:47:43Z saulius 
;
_cod_original_sg_symbol_H-M 'P 21'
_cod_database_code 4100199

loop_
_symmetry_equiv_pos_as_xyz
'x, y, z'
'-x, y+1/2, -z'

loop_
_atom_site_label
_atom_site_type_symbol
_atom_site_fract_x
_atom_site_fract_y
_atom_site_fract_z
_atom_site_U_iso_or_equiv
_atom_site_adp_type
_atom_site_occupancy
_atom_site_symmetry_multiplicity
_atom_site_calc_flag
_atom_site_refinement_flags
_atom_site_disorder_assembly
_atom_site_disorder_group
O1 O 0.0303(3) 0.7299(3) 0.1483(3) 0.0649(11) Uani 1 1 d . . .
O2 O 0.3987(3) 1.1036(3) 0.0540(3) 0.0700(11) Uani 1 1 d . . .
N1 N 0.2904(4) 0.4323(4) 0.0910(4) 0.0702(13) Uani 1 1 d . . .
N2 N -0.2345(4) 1.0001(4) 0.2655(4) 0.0819(16) Uani 1 1 d . . .
N3 N 0.2660(3) 0.9735(3) 0.1007(3) 0.0481(10) Uani 1 1 d . . .
N4 N 0.2881(3) 0.9718(4) 0.3886(3) 0.0545(11) Uani 1 1 d . . .
N5 N 0.4499(5) 1.1456(5) 0.5645(5) 0.0963(17) Uani 1 1 d . . .
N6 N 0.0613(4) 0.8191(5) 0.5180(4) 0.0916(17) Uani 1 1 d . . .
C1 C 0.1753(4) 0.9012(4) 0.0520(3) 0.0454(12) Uani 1 1 d . . .
C2 C 0.2043(4) 0.7775(4) 0.0617(4) 0.0544(14) Uani 1 1 d . . .
C3 C 0.3068(4) 0.7362(4) 0.0286(4) 0.0546(13) Uani 1 1 d . . .
H3 H 0.3575 0.7859 -0.0013 0.065 Uiso 1 1 calc R . .
C4 C 0.3358(5) 0.6240(5) 0.0385(4) 0.0651(16) Uani 1 1 d . . .
H4 H 0.4056 0.5994 0.0161 0.078 Uiso 1 1 calc R . .
C5 C 0.2616(4) 0.5470(4) 0.0817(4) 0.0505(13) Uani 1 1 d . . .
C6 C 0.1619(5) 0.5873(4) 0.1177(4) 0.0576(15) Uani 1 1 d . . .
H6 H 0.1127 0.5381 0.1504 0.069 Uiso 1 1 calc R . .
C7 C 0.1324(4) 0.7013(4) 0.1063(4) 0.0521(13) Uani 1 1 d . . .
C8 C -0.0013(4) 0.8435(5) 0.1482(4) 0.0534(14) Uani 1 1 d . . .
C9 C -0.0973(4) 0.8644(5) 0.2016(4) 0.0614(15) Uani 1 1 d . . .
H9 H -0.1354 0.8051 0.2330 0.074 Uiso 1 1 calc R . .
C10 C -0.1382(4) 0.9741(5) 0.2091(4) 0.0633(15) Uani 1 1 d . . .
C11 C -0.0781(4) 1.0611(4) 0.1596(4) 0.0631(16) Uani 1 1 d . . .
H11 H -0.1033 1.1355 0.1627 0.076 Uiso 1 1 calc R . .
C12 C 0.0180(4) 1.0348(4) 0.1067(4) 0.0567(14) Uani 1 1 d . . .
H12 H 0.0554 1.0926 0.0727 0.068 Uiso 1 1 calc R . .
C13 C 0.0618(4) 0.9257(4) 0.1016(4) 0.0501(13) Uani 1 1 d . . .
C14 C 0.2016(5) 0.3479(5) 0.1070(5) 0.0768(19) Uani 1 1 d . . .
H14A H 0.2195 0.2794 0.0694 0.092 Uiso 1 1 calc R . .
H14B H 0.1308 0.3769 0.0803 0.092 Uiso 1 1 calc R . .
C15 C 0.1894(6) 0.3201(6) 0.2209(6) 0.110(3) Uani 1 1 d . . .
H15A H 0.1315 0.2643 0.2293 0.164 Uiso 1 1 calc R . .
H15B H 0.1698 0.3875 0.2579 0.164 Uiso 1 1 calc R . .
H15C H 0.2593 0.2909 0.2473 0.164 Uiso 1 1 calc R . .
C16 C 0.3961(5) 0.3891(5) 0.0532(5) 0.0720(17) Uani 1 1 d . . .
H16A H 0.4118 0.3171 0.0863 0.086 Uiso 1 1 calc R . .
H16B H 0.4557 0.4412 0.0726 0.086 Uiso 1 1 calc R . .
C17 C 0.3978(5) 0.3727(5) -0.0618(5) 0.0867(19) Uani 1 1 d . . .
H17A H 0.4704 0.3456 -0.0819 0.130 Uiso 1 1 calc R . .
H17B H 0.3826 0.4436 -0.0953 0.130 Uiso 1 1 calc R . .
H17C H 0.3414 0.3185 -0.0815 0.130 Uiso 1 1 calc R . .
C18 C -0.2917(6) 0.9093(6) 0.3243(5) 0.093(2) Uani 1 1 d . . .
H18A H -0.3688 0.9324 0.3359 0.112 Uiso 1 1 calc R . .
H18B H -0.2939 0.8415 0.2822 0.112 Uiso 1 1 calc R . .
C19 C -0.2403(6) 0.8808(7) 0.4236(6) 0.125(3) Uani 1 1 d . . .
H19A H -0.2836 0.8225 0.4563 0.188 Uiso 1 1 calc R . .
H19B H -0.2386 0.9468 0.4667 0.188 Uiso 1 1 calc R . .
H19C H -0.1650 0.8542 0.4132 0.188 Uiso 1 1 calc R . .
C20 C -0.2645(10) 1.1155(8) 0.2881(11) 0.230(9) Uani 1 1 d . . .
H20A H -0.2508 1.1232 0.3615 0.276 Uiso 1 1 calc R . .
H20B H -0.2068 1.1604 0.2551 0.276 Uiso 1 1 calc R . .
C21 C -0.3449(11) 1.1640(10) 0.2735(13) 0.266(9) Uani 1 1 d . . .
H21A H -0.3402 1.2366 0.3066 0.398 Uiso 1 1 calc R . .
H21B H -0.4072 1.1224 0.3008 0.398 Uiso 1 1 calc R . .
H21C H -0.3557 1.1744 0.2008 0.398 Uiso 1 1 calc R . .
C22 C 0.1813(4) 0.9438(4) -0.0575(4) 0.0517(13) Uani 1 1 d . . .
C23 C 0.1180(5) 0.9090(4) -0.1431(4) 0.0633(15) Uani 1 1 d . . .
H23 H 0.0637 0.8528 -0.1373 0.076 Uiso 1 1 calc R . .
C24 C 0.1390(5) 0.9617(5) -0.2384(4) 0.0709(17) Uani 1 1 d . . .
H24 H 0.0965 0.9426 -0.2963 0.085 Uiso 1 1 calc R . .
C25 C 0.2233(6) 1.0419(6) -0.2451(5) 0.085(2) Uani 1 1 d . . .
H25 H 0.2384 1.0735 -0.3091 0.101 Uiso 1 1 calc R . .
C26 C 0.2861(5) 1.0772(5) -0.1610(5) 0.0721(17) Uani 1 1 d . . .
H26 H 0.3410 1.1329 -0.1668 0.087 Uiso 1 1 calc R . .
C27 C 0.2631(4) 1.0249(5) -0.0662(4) 0.0560(14) Uani 1 1 d . . .
C28 C 0.3196(4) 1.0437(4) 0.0325(4) 0.0515(13) Uani 1 1 d . . .
C29 C 0.3111(4) 0.9518(4) 0.2045(4) 0.0562(14) Uani 1 1 d . . .
H29A H 0.3816 0.9922 0.2128 0.067 Uiso 1 1 calc R . .
H29B H 0.3268 0.8716 0.2114 0.067 Uiso 1 1 calc R . .
C30 C 0.2321(5) 0.9874(5) 0.2899(4) 0.0624(15) Uani 1 1 d . . .
H30A H 0.2113 1.0662 0.2812 0.075 Uiso 1 1 calc R . .
H30B H 0.1642 0.9421 0.2870 0.075 Uiso 1 1 calc R . .
C31 C 0.3567(5) 1.0688(5) 0.4158(4) 0.0743(17) Uani 1 1 d . . .
H31A H 0.3077 1.1330 0.4277 0.089 Uiso 1 1 calc R . .
H31B H 0.4041 1.0873 0.3579 0.089 Uiso 1 1 calc R . .
C32 C 0.4296(5) 1.0516(6) 0.5090(4) 0.0665(16) Uani 1 1 d . . .
C33 C 0.5152(7) 1.1307(10) 0.6489(7) 0.119(3) Uani 1 1 d . . .
H33 H 0.5276 1.1935 0.6908 0.142 Uiso 1 1 calc R . .
C34 C 0.5656(7) 1.0291(12) 0.6789(6) 0.119(3) Uani 1 1 d . . .
H34 H 0.6129 1.0245 0.7362 0.143 Uiso 1 1 calc R . .
C35 C 0.5421(7) 0.9383(8) 0.6202(7) 0.109(3) Uani 1 1 d . . .
H35 H 0.5711 0.8679 0.6385 0.131 Uiso 1 1 calc R . .
C36 C 0.4770(6) 0.9480(6) 0.5351(5) 0.0866(19) Uani 1 1 d . . .
H36 H 0.4637 0.8851 0.4937 0.104 Uiso 1 1 calc R . .
C37 C 0.2042(4) 0.9473(5) 0.4681(4) 0.0691(16) Uani 1 1 d . . .
H37A H 0.1438 1.0021 0.4622 0.083 Uiso 1 1 calc R . .
H37B H 0.2392 0.9569 0.5353 0.083 Uiso 1 1 calc R . .
C38 C 0.1543(4) 0.8288(5) 0.4615(4) 0.0580(14) Uani 1 1 d . . .
C39 C 0.0187(6) 0.7133(9) 0.5163(8) 0.125(3) Uani 1 1 d . . .
H39 H -0.0410 0.6991 0.5601 0.150 Uiso 1 1 calc R . .
C40 C 0.0548(7) 0.6224(8) 0.4557(7) 0.121(3) Uani 1 1 d . . .
H40 H 0.0163 0.5540 0.4541 0.146 Uiso 1 1 calc R . .
C41 C 0.1470(6) 0.6390(6) 0.4003(5) 0.094(2) Uani 1 1 d . . .
H41 H 0.1774 0.5805 0.3615 0.113 Uiso 1 1 calc R . .
C42 C 0.1975(6) 0.7467(6) 0.4016(5) 0.0865(19) Uani 1 1 d . . .
H42 H 0.2603 0.7611 0.3615 0.104 Uiso 1 1 calc R . .

loop_
_atom_site_aniso_label
_atom_site_aniso_U_11
_atom_site_aniso_U_22
_atom_site_aniso_U_33
_atom_site_aniso_U_23
_atom_site_aniso_U_13
_atom_site_aniso_U_12
O1 0.060(2) 0.045(2) 0.090(3) 0.0066(19) 0.027(2) -0.0015(17)
O2 0.066(3) 0.061(3) 0.084(3) 0.002(2) 0.011(2) -0.022(2)
N1 0.059(3) 0.051(3) 0.101(4) 0.004(3) 0.003(3) -0.008(3)
N2 0.080(4) 0.063(3) 0.103(4) 0.000(3) 0.030(3) 0.009(3)
N3 0.052(3) 0.051(3) 0.041(2) 0.001(2) 0.005(2) -0.007(2)
N4 0.055(3) 0.066(3) 0.043(2) 0.002(2) -0.001(2) -0.009(2)
N5 0.087(4) 0.111(5) 0.090(4) -0.027(4) -0.010(4) -0.025(3)
N6 0.068(3) 0.104(5) 0.104(4) 0.008(4) 0.028(3) -0.015(3)
C1 0.044(3) 0.053(3) 0.039(3) 0.007(2) -0.004(2) -0.004(2)
C2 0.059(4) 0.053(3) 0.051(3) 0.003(3) 0.004(3) -0.002(3)
C3 0.038(3) 0.059(4) 0.068(3) 0.003(3) 0.009(3) -0.003(3)
C4 0.065(4) 0.058(4) 0.073(4) -0.001(3) 0.010(3) 0.010(3)
C5 0.045(3) 0.047(3) 0.059(3) 0.002(3) -0.003(3) 0.001(3)
C6 0.067(4) 0.052(4) 0.054(3) 0.006(3) 0.008(3) -0.009(3)
C7 0.052(3) 0.051(4) 0.054(3) -0.007(3) 0.015(3) -0.007(3)
C8 0.056(3) 0.053(4) 0.052(3) 0.008(3) 0.008(3) 0.006(3)
C9 0.038(3) 0.067(4) 0.079(4) 0.008(3) 0.014(3) -0.004(3)
C10 0.059(4) 0.068(4) 0.063(3) -0.014(3) 0.014(3) 0.011(3)
C11 0.058(3) 0.053(3) 0.078(4) 0.005(3) 0.019(3) 0.006(3)
C12 0.050(3) 0.044(3) 0.076(4) 0.013(3) 0.001(3) -0.003(3)
C13 0.045(3) 0.059(4) 0.046(3) 0.004(3) -0.001(2) 0.000(3)
C14 0.077(4) 0.048(4) 0.105(5) 0.004(4) 0.020(4) 0.006(3)
C15 0.108(5) 0.089(5) 0.132(6) 0.044(5) -0.013(5) -0.022(4)
C16 0.060(4) 0.075(4) 0.081(4) -0.018(4) -0.004(3) 0.010(3)
C17 0.080(4) 0.084(5) 0.096(5) -0.009(4) -0.004(4) -0.002(4)
C18 0.079(4) 0.113(6) 0.088(5) -0.003(4) 0.033(4) 0.010(4)
C19 0.121(7) 0.147(8) 0.108(6) 0.014(6) 0.029(6) -0.012(6)
C20 0.208(12) 0.109(8) 0.377(19) 0.054(10) 0.211(14) 0.084(8)
C21 0.203(13) 0.115(9) 0.48(2) 0.018(13) 0.118(16) 0.061(8)
C22 0.051(3) 0.054(3) 0.050(3) 0.005(3) 0.009(3) 0.006(3)
C23 0.071(4) 0.058(4) 0.061(4) -0.005(3) 0.001(3) 0.001(3)
C24 0.091(5) 0.071(4) 0.051(3) 0.009(3) -0.005(3) 0.023(4)
C25 0.128(6) 0.075(5) 0.051(4) -0.002(4) 0.020(4) 0.004(5)
C26 0.089(4) 0.060(4) 0.068(4) -0.015(3) 0.023(4) -0.009(3)
C27 0.060(4) 0.056(3) 0.052(3) 0.003(3) 0.015(3) 0.003(3)
C28 0.048(3) 0.044(3) 0.062(4) 0.000(3) 0.006(3) 0.002(3)
C29 0.053(3) 0.053(3) 0.063(3) -0.007(3) 0.001(3) 0.001(3)
C30 0.065(4) 0.073(4) 0.049(3) -0.005(3) 0.004(3) 0.008(3)
C31 0.097(5) 0.074(4) 0.052(4) 0.006(3) -0.010(3) -0.016(4)
C32 0.070(4) 0.083(5) 0.046(3) -0.005(4) 0.008(3) -0.010(4)
C33 0.087(6) 0.183(11) 0.086(6) -0.033(6) -0.006(5) -0.039(6)
C34 0.070(5) 0.208(11) 0.080(6) 0.019(7) -0.004(4) -0.002(7)
C35 0.094(6) 0.129(7) 0.105(6) 0.004(6) -0.014(5) 0.009(5)
C36 0.089(5) 0.092(5) 0.078(5) -0.003(4) -0.005(4) -0.001(4)
C37 0.059(4) 0.078(4) 0.070(4) 0.003(3) 0.002(3) 0.001(3)
C38 0.052(3) 0.077(4) 0.045(3) 0.001(3) -0.003(3) -0.008(3)
C39 0.069(5) 0.150(9) 0.158(8) 0.037(7) 0.014(5) -0.023(6)
C40 0.117(7) 0.104(7) 0.143(7) -0.024(6) 0.033(6) -0.038(5)
C41 0.123(6) 0.073(5) 0.087(5) -0.010(4) 0.017(5) -0.017(4)
C42 0.093(5) 0.073(5) 0.094(5) -0.009(4) 0.029(4) -0.009(4)

loop_
_geom_bond_atom_site_label_1
_geom_bond_atom_site_label_2
_geom_bond_distance
_geom_bond_site_symmetry_2
_geom_bond_publ_flag
O1 C7 1.379(6) . ?
O1 C8 1.393(6) . ?
O2 C28 1.207(5) . ?
N1 C5 1.402(7) . ?
N1 C16 1.447(7) . ?
N1 C14 1.470(7) . ?
N2 C10 1.400(6) . ?
N2 C20 1.440(10) . ?
N2 C18 1.486(7) . ?
N3 C28 1.375(6) . ?
N3 C29 1.468(7) . ?
N3 C1 1.510(6) . ?
N4 C31 1.448(7) . ?
N4 C30 1.449(6) . ?
N4 C37 1.472(6) . ?
N5 C32 1.344(8) . ?
N5 C33 1.348(10) . ?
N6 C38 1.339(7) . ?
N6 C39 1.349(10) . ?
C1 C2 1.507(7) . ?
C1 C22 1.511(6) . ?
C1 C13 1.530(7) . ?
C2 C7 1.374(7) . ?
C2 C3 1.386(6) . ?
C3 C4 1.375(7) . ?
C4 C5 1.390(7) . ?
C5 C6 1.365(7) . ?
C6 C7 1.400(7) . ?
C8 C9 1.365(6) . ?
C8 C13 1.372(6) . ?
C9 C10 1.388(7) . ?
C10 C11 1.410(7) . ?
C11 C12 1.375(7) . ?
C12 C13 1.391(7) . ?
C14 C15 1.524(8) . ?
C16 C17 1.507(8) . ?
C18 C19 1.462(9) . ?
C20 C21 1.130(14) . ?
C22 C27 1.371(7) . ?
C22 C23 1.398(7) . ?
C23 C24 1.410(7) . ?
C24 C25 1.383(8) . ?
C25 C26 1.381(9) . ?
C26 C27 1.407(7) . ?
C27 C28 1.459(7) . ?
C29 C30 1.520(6) . ?
C31 C32 1.497(8) . ?
C32 C36 1.387(8) . ?
C33 C34 1.395(13) . ?
C34 C35 1.344(12) . ?
C35 C36 1.349(10) . ?
C37 C38 1.522(8) . ?
C38 C42 1.349(8) . ?
C39 C40 1.402(10) . ?
C40 C41 1.333(9) . ?
C41 C42 1.407(9) . ?

loop_
_cod_related_entry_id
_cod_related_entry_database
_cod_related_entry_code
1 ChemSpider 30659889
